data_1566019
loop_
_publ_author_name
'Areas, Esther S.'
'Junior, Henrique C.S.'
'Freitas, Brunno P.'
'Ferreira, Glaucio B.'
'Guedes, Guilherme P.'

_publ_section_title
;
 Homobinuclear compounds based on a chiral oxazolidine ligand: From solid
 state study to aqueous solution dynamics
;
_journal_name_full 'Inorganica Chimica Acta'
_journal_page_first 120664
_journal_paper_doi 10.1016/j.ica.2021.120664
_journal_volume 529
_journal_year 2022
_chemical_formula_moiety 'C20 H32 Cl2 Co2 N4 O8, 2(Cl)'
_chemical_formula_sum 'C20 H32 Cl4 Co2 N4 O8'
_chemical_formula_weight 716.16
_space_group_crystal_system triclinic
_space_group_IT_number 2
_space_group_name_Hall '-P 1'
_space_group_name_H-M_alt 'P -1'
_atom_sites_solution_hydrogens mixed
_atom_sites_solution_primary difmap
_cell_angle_alpha 73.400(3)
_cell_angle_beta 88.075(2)
_cell_angle_gamma 73.363(2)
_cell_formula_units_Z 1
_cell_length_a 7.3616(3)
_cell_length_b 9.0186(3)
_cell_length_c 11.5236(5)
_cell_measurement_reflns_used 7011
_cell_measurement_temperature 298.15
_cell_measurement_theta_max 26.12
_cell_measurement_theta_min 2.46
_cell_volume 701.52(5)
_computing_cell_refinement 'APEX3 v2017.3-0 (Bruker AXS)'
_computing_data_collection 'Bruker Instrument Service vV6.2.6'
_computing_data_reduction 'SAINT V8.38A (Bruker AXS Inc., 2017)'
_computing_molecular_graphics 'Mercury 4.3.1 (Macrae et al., 2020)'
_computing_publication_material 'Olex2 1.3 (Dolomanov et al., 2009)'
_computing_structure_refinement 'SHELXL 2014/7 (Sheldrick, 2015)'
_computing_structure_solution 'XT, VERSION 2014/5'
_diffrn_ambient_temperature 298.15
_diffrn_measured_fraction_theta_full 1.000
_diffrn_measured_fraction_theta_max 0.999
_diffrn_measurement_device_type 'Bruker D8-Venture'
_diffrn_measurement_method '\f and \w scans'
_diffrn_radiation_type MoK\a
_diffrn_radiation_wavelength 0.71073
_diffrn_reflns_av_R_equivalents 0.0642
_diffrn_reflns_av_unetI/netI 0.0335
_diffrn_reflns_Laue_measured_fraction_full 1.000
_diffrn_reflns_Laue_measured_fraction_max 0.999
_diffrn_reflns_limit_h_max 9
_diffrn_reflns_limit_h_min -9
_diffrn_reflns_limit_k_max 11
_diffrn_reflns_limit_k_min -11
_diffrn_reflns_limit_l_max 14
_diffrn_reflns_limit_l_min -14
_diffrn_reflns_number 23676
_diffrn_reflns_point_group_measured_fraction_full 1.000
_diffrn_reflns_point_group_measured_fraction_max 0.999
_diffrn_reflns_theta_full 25.242
_diffrn_reflns_theta_max 26.464
_diffrn_reflns_theta_min 2.462
_diffrn_source_current 1.0
_diffrn_source_power 0.05
_diffrn_source_voltage 50.0
_diffrn_standards_number 0
_exptl_absorpt_coefficient_mu 1.614
_exptl_absorpt_correction_T_max 0.7454
_exptl_absorpt_correction_T_min 0.6776
_exptl_absorpt_correction_type multi-scan
_exptl_absorpt_process_details
;
SADABS-2016/2 (Bruker,2016/2) was used for absorption correction.
wR2(int) was 0.0853 before and 0.0594 after correction.
The Ratio of minimum to maximum transmission is 0.9090.
The \l/2 correction factor is Not present.
;
_exptl_crystal_colour pink
_exptl_crystal_density_diffrn 1.695
_exptl_crystal_description block
_exptl_crystal_F_000 366
_exptl_crystal_size_max 0.196
_exptl_crystal_size_mid 0.104
_exptl_crystal_size_min 0.089
_refine_diff_density_max 0.298
_refine_diff_density_min -0.344
_refine_diff_density_rms 0.062
_refine_ls_extinction_coef .
_refine_ls_extinction_method none
_refine_ls_goodness_of_fit_ref 1.065
_refine_ls_hydrogen_treatment mixed
_refine_ls_matrix_type full
_refine_ls_number_parameters 192
_refine_ls_number_reflns 2902
_refine_ls_number_restraints 0
_refine_ls_restrained_S_all 1.065
_refine_ls_R_factor_all 0.0447
_refine_ls_R_factor_gt 0.0286
_refine_ls_shift/su_max 0.001
_refine_ls_shift/su_mean 0.000
_refine_ls_structure_factor_coef Fsqd
_refine_ls_weighting_details 'w=1/[\s^2^(Fo^2^)+(0.0169P)^2^+0.3675P] where P=(Fo^2^+2Fc^2^)/3'
_refine_ls_weighting_scheme calc
_refine_ls_wR_factor_gt 0.0513
_refine_ls_wR_factor_ref 0.0555
_reflns_Friedel_coverage 0.000
_reflns_Friedel_fraction_full .
_reflns_Friedel_fraction_max .
_reflns_number_gt 2381
_reflns_number_total 2906
_reflns_threshold_expression 'I > 2\s(I)'
_cod_data_source_file ICA-2022-529-120664.cif
_cod_data_source_block mo_copynoh3_0m_a
_cod_database_code 1566019
_shelx_space_group_comment
;
The symmetry employed for this shelxl refinement is uniquely defined
by the following loop, which should always be used as a source of
symmetry information in preference to the above space-group names.
They are only intended as comments.
;
_shelx_estimated_absorpt_t_max 0.870
_shelx_estimated_absorpt_t_min 0.743
_olex2_refinement_description
;
1. Fixed Uiso
 At 1.2 times of:
  All C(H) groups, All C(H,H) groups
2.a Ternary CH refined with riding coordinates:
 C6(H6)
2.b Secondary CH2 refined with riding coordinates:
 C10(H10A,H10B), C9(H9A,H9B), C7(H7A,H7B)
2.c Aromatic/amide H refined with riding coordinates:
 C1(H1B), C4(H4), C2(H2A), C3(H3)
;

loop_
_space_group_symop_operation_xyz
'x, y, z'
'-x, -y, -z'

loop_
_atom_site_label
_atom_site_type_symbol
_atom_site_fract_x
_atom_site_fract_y
_atom_site_fract_z
_atom_site_U_iso_or_equiv
_atom_site_adp_type
_atom_site_occupancy
_atom_site_site_symmetry_order
_atom_site_calc_flag
_atom_site_refinement_flags_posn
_atom_site_refinement_flags_adp
_atom_site_refinement_flags_occupancy
_atom_site_disorder_assembly
_atom_site_disorder_group
Co1 Co 0.57553(4) 0.59527(3) 0.59041(3) 0.01850(9) Uani 1 1 d . . . . .
Cl1 Cl 0.26315(7) 0.58620(6) 0.53079(5) 0.02314(13) Uani 1 1 d . . . . .
O4 O 0.5347(3) 0.7944(2) 0.44321(17) 0.0329(4) Uani 1 1 d . . . . .
O1 O 0.4842(2) 0.7465(2) 0.70399(16) 0.0318(4) Uani 1 1 d . . . . .
O2 O 0.7872(2) 1.0047(2) 0.69194(17) 0.0359(4) Uani 1 1 d . . . . .
O3 O 1.0317(2) 0.47394(19) 0.83860(16) 0.0362(4) Uani 1 1 d . . . . .
N1 N 0.8418(2) 0.5962(2) 0.65989(17) 0.0191(4) Uani 1 1 d . . . . .
N2 N 0.6217(2) 0.4006(2) 0.74975(16) 0.0214(4) Uani 1 1 d . . . . .
C5 C 0.7921(3) 0.3546(2) 0.80764(19) 0.0223(5) Uani 1 1 d . . . . .
C6 C 0.9341(3) 0.4409(2) 0.7481(2) 0.0235(5) Uani 1 1 d . . . . .
H6 H 1.0257 0.3723 0.7076 0.028 Uiso 1 1 calc R U . . .
C8 C 0.8183(3) 0.7204(2) 0.7259(2) 0.0212(5) Uani 1 1 d . . . . .
C10 C 0.8255(3) 0.8785(3) 0.6352(2) 0.0288(5) Uani 1 1 d . . . . .
H10A H 0.9501 0.8649 0.6021 0.035 Uiso 1 1 calc R U . . .
H10B H 0.7325 0.9075 0.5688 0.035 Uiso 1 1 calc R U . . .
C1 C 0.4908(3) 0.3280(3) 0.8004(2) 0.0307(5) Uani 1 1 d . . . . .
H1B H 0.3721 0.3595 0.7605 0.037 Uiso 1 1 calc R U . . .
C9 C 0.6290(3) 0.7375(3) 0.7869(2) 0.0276(5) Uani 1 1 d . . . . .
H9A H 0.6402 0.6453 0.8578 0.033 Uiso 1 1 calc R U . . .
H9B H 0.5957 0.8344 0.8133 0.033 Uiso 1 1 calc R U . . .
C7 C 0.9849(3) 0.6438(3) 0.8201(2) 0.0326(6) Uani 1 1 d . . . . .
H7A H 1.0924 0.6831 0.7908 0.039 Uiso 1 1 calc R U . . .
H7B H 0.9491 0.6697 0.8953 0.039 Uiso 1 1 calc R U . . .
C4 C 0.8366(3) 0.2333(3) 0.9160(2) 0.0352(6) Uani 1 1 d . . . . .
H4 H 0.9571 0.2012 0.9536 0.042 Uiso 1 1 calc R U . . .
C2 C 0.5265(4) 0.2090(3) 0.9087(2) 0.0417(7) Uani 1 1 d . . . . .
H2A H 0.4327 0.1615 0.9419 0.050 Uiso 1 1 calc R U . . .
C3 C 0.7011(4) 0.1602(3) 0.9679(2) 0.0433(7) Uani 1 1 d . . . . .
H3 H 0.7277 0.0795 1.0416 0.052 Uiso 1 1 calc R U . . .
Cl2 Cl 0.18420(7) 1.05204(7) 0.71168(6) 0.03234(15) Uani 1 1 d . . . . .
H4A H 0.433(4) 0.836(3) 0.401(3) 0.052(9) Uiso 1 1 d . . . . .
H4B H 0.610(4) 0.830(4) 0.405(3) 0.058(11) Uiso 1 1 d . . . . .
H1 H 0.403(4) 0.827(3) 0.695(2) 0.044(8) Uiso 1 1 d . . . . .
H2 H 0.874(4) 1.024(3) 0.700(3) 0.044(9) Uiso 1 1 d . . . . .
H1A H 0.911(3) 0.615(2) 0.609(2) 0.011(6) Uiso 1 1 d . . . . .

loop_
_atom_site_aniso_label
_atom_site_aniso_U_11
_atom_site_aniso_U_22
_atom_site_aniso_U_33
_atom_site_aniso_U_23
_atom_site_aniso_U_13
_atom_site_aniso_U_12
Co1 0.01728(15) 0.01755(15) 0.02034(17) -0.00467(12) 0.00052(11) -0.00527(11)
Cl1 0.0166(2) 0.0285(3) 0.0267(3) -0.0122(2) 0.0032(2) -0.0061(2)
O4 0.0276(9) 0.0271(9) 0.0366(11) 0.0055(8) -0.0060(8) -0.0103(8)
O1 0.0195(8) 0.0336(10) 0.0452(11) -0.0239(9) -0.0003(7) 0.0005(7)
O2 0.0297(10) 0.0262(9) 0.0591(13) -0.0211(9) -0.0035(9) -0.0096(8)
O3 0.0318(9) 0.0273(9) 0.0466(11) -0.0070(8) -0.0185(8) -0.0054(7)
N1 0.0177(9) 0.0186(9) 0.0227(11) -0.0085(8) 0.0057(8) -0.0061(7)
N2 0.0222(9) 0.0220(9) 0.0202(10) -0.0059(8) 0.0034(7) -0.0072(7)
C5 0.0246(11) 0.0195(11) 0.0229(12) -0.0088(9) -0.0002(9) -0.0035(9)
C6 0.0179(10) 0.0211(11) 0.0300(13) -0.0093(10) -0.0027(9) -0.0009(9)
C8 0.0227(11) 0.0203(11) 0.0247(12) -0.0120(9) 0.0012(9) -0.0073(9)
C10 0.0319(12) 0.0237(12) 0.0350(14) -0.0121(11) 0.0010(10) -0.0108(10)
C1 0.0290(12) 0.0347(14) 0.0278(14) -0.0046(11) 0.0044(10) -0.0129(10)
C9 0.0309(12) 0.0282(12) 0.0285(13) -0.0165(11) 0.0043(10) -0.0079(10)
C7 0.0319(13) 0.0321(13) 0.0366(15) -0.0150(11) -0.0073(10) -0.0073(10)
C4 0.0389(14) 0.0312(13) 0.0289(14) -0.0010(11) -0.0097(11) -0.0061(11)
C2 0.0473(15) 0.0467(16) 0.0314(15) -0.0016(13) 0.0093(12) -0.0247(13)
C3 0.0591(17) 0.0393(15) 0.0242(14) 0.0052(12) -0.0018(12) -0.0170(13)
Cl2 0.0260(3) 0.0266(3) 0.0417(4) -0.0093(3) 0.0042(2) -0.0041(2)

loop_
_atom_type_symbol
_atom_type_description
_atom_type_scat_dispersion_real
_atom_type_scat_dispersion_imag
_atom_type_scat_source
C C 0.0033 0.0016 'International Tables Vol C Tables 4.2.6.8 and 6.1.1.4'
H H 0.0000 0.0000 'International Tables Vol C Tables 4.2.6.8 and 6.1.1.4'
Cl Cl 0.1484 0.1585 'International Tables Vol C Tables 4.2.6.8 and 6.1.1.4'
Co Co 0.3494 0.9721 'International Tables Vol C Tables 4.2.6.8 and 6.1.1.4'
N N 0.0061 0.0033 'International Tables Vol C Tables 4.2.6.8 and 6.1.1.4'
O O 0.0106 0.0060 'International Tables Vol C Tables 4.2.6.8 and 6.1.1.4'

loop_
_exptl_crystal_face_index_h
_exptl_crystal_face_index_k
_exptl_crystal_face_index_l
_exptl_crystal_face_perp_dist
1.00 -3.00 -1.00 0.0250
-3.00 -3.00 -1.00 0.0590
0.00 5.00 2.00 0.0410
5.00 -3.00 1.00 0.0490
0.00 1.00 5.00 0.0450
1.00 -1.00 -5.00 0.0160
-2.00 0.00 -1.00 0.0560

loop_
_geom_angle_atom_site_label_1
_geom_angle_atom_site_label_2
_geom_angle_atom_site_label_3
_geom_angle
_geom_angle_site_symmetry_1
_geom_angle_site_symmetry_3
Cl1 Co1 Cl1 91.448(18) . 2_666
O4 Co1 Cl1 85.90(6) . .
O4 Co1 Cl1 91.73(6) . 2_666
O4 Co1 O1 89.94(7) . .
O4 Co1 N1 98.35(7) . .
O4 Co1 N2 175.73(7) . .
O1 Co1 Cl1 170.39(5) . 2_666
O1 Co1 Cl1 98.12(5) . .
O1 Co1 N1 78.68(6) . .
N1 Co1 Cl1 91.71(5) . 2_666
N1 Co1 Cl1 174.63(6) . .
N2 Co1 Cl1 91.60(5) . 2_666
N2 Co1 Cl1 96.68(5) . .
N2 Co1 O1 86.33(7) . .
N2 Co1 N1 78.89(7) . .
Co1 Cl1 Co1 88.551(18) . 2_666
Co1 O4 H4A 122.8(19) . .
Co1 O4 H4B 129(2) . .
H4A O4 H4B 106(3) . .
Co1 O1 H1 131(2) . .
C9 O1 Co1 113.97(13) . .
C9 O1 H1 111(2) . .
C10 O2 H2 110(2) . .
C7 O3 C6 109.91(16) . .
Co1 N1 H1A 112.6(16) . .
C6 N1 Co1 110.79(13) . .
C6 N1 C8 105.77(16) . .
C6 N1 H1A 108.9(15) . .
C8 N1 Co1 112.21(12) . .
C8 N1 H1A 106.2(16) . .
C5 N2 Co1 116.19(14) . .
C5 N2 C1 118.57(19) . .
C1 N2 Co1 125.10(15) . .
N2 C5 C6 116.74(18) . .
N2 C5 C4 121.7(2) . .
C4 C5 C6 121.55(19) . .
O3 C6 N1 107.16(16) . .
O3 C6 C5 109.21(18) . .
O3 C6 H6 109.5 . .
N1 C6 C5 111.90(16) . .
N1 C6 H6 109.5 . .
C5 C6 H6 109.5 . .
N1 C8 C10 108.57(17) . .
N1 C8 C9 108.22(17) . .
N1 C8 C7 102.39(16) . .
C10 C8 C9 111.84(18) . .
C10 C8 C7 114.29(18) . .
C9 C8 C7 110.92(19) . .
O2 C10 C8 110.67(19) . .
O2 C10 H10A 109.5 . .
O2 C10 H10B 109.5 . .
C8 C10 H10A 109.5 . .
C8 C10 H10B 109.5 . .
H10A C10 H10B 108.1 . .
N2 C1 H1B 119.0 . .
N2 C1 C2 122.1(2) . .
C2 C1 H1B 119.0 . .
O1 C9 C8 109.85(18) . .
O1 C9 H9A 109.7 . .
O1 C9 H9B 109.7 . .
C8 C9 H9A 109.7 . .
C8 C9 H9B 109.7 . .
H9A C9 H9B 108.2 . .
O3 C7 C8 106.30(17) . .
O3 C7 H7A 110.5 . .
O3 C7 H7B 110.5 . .
C8 C7 H7A 110.5 . .
C8 C7 H7B 110.5 . .
H7A C7 H7B 108.7 . .
C5 C4 H4 120.3 . .
C3 C4 C5 119.4(2) . .
C3 C4 H4 120.3 . .
C1 C2 H2A 120.2 . .
C3 C2 C1 119.6(2) . .
C3 C2 H2A 120.2 . .
C4 C3 H3 120.7 . .
C2 C3 C4 118.6(2) . .
C2 C3 H3 120.7 . .

loop_
_geom_bond_atom_site_label_1
_geom_bond_atom_site_label_2
_geom_bond_distance
_geom_bond_site_symmetry_2
Co1 Cl1 2.4741(6) 2_666
Co1 Cl1 2.4521(6) .
Co1 O4 2.0442(17) .
Co1 O1 2.1121(16) .
Co1 N1 2.1455(17) .
Co1 N2 2.1040(17) .
Cl1 Co1 2.4741(6) 2_666
O4 H4A 0.84(3) .
O4 H4B 0.78(3) .
O1 C9 1.425(3) .
O1 H1 0.78(3) .
O2 C10 1.425(3) .
O2 H2 0.73(3) .
O3 C6 1.430(3) .
O3 C7 1.424(3) .
N1 C6 1.465(3) .
N1 C8 1.493(3) .
N1 H1A 0.77(2) .
N2 C5 1.338(3) .
N2 C1 1.343(3) .
C5 C6 1.511(3) .
C5 C4 1.380(3) .
C6 H6 0.9800 .
C8 C10 1.522(3) .
C8 C9 1.528(3) .
C8 C7 1.528(3) .
C10 H10A 0.9700 .
C10 H10B 0.9700 .
C1 H1B 0.9300 .
C1 C2 1.369(3) .
C9 H9A 0.9700 .
C9 H9B 0.9700 .
C7 H7A 0.9700 .
C7 H7B 0.9700 .
C4 H4 0.9300 .
C4 C3 1.378(3) .
C2 H2A 0.9300 .
C2 C3 1.369(4) .
C3 H3 0.9300 .

loop_
_geom_hbond_atom_site_label_D
_geom_hbond_atom_site_label_H
_geom_hbond_atom_site_label_A
_geom_hbond_distance_DH
_geom_hbond_distance_HA
_geom_hbond_distance_DA
_geom_hbond_angle_DHA
_geom_hbond_site_symmetry_A
C6 H6 Cl2 0.98 2.78 3.599(2) 142.1 1_645
C1 H1B Cl1 0.93 2.82 3.444(2) 125.6 .
O4 H4A O2 0.84(3) 1.93(3) 2.739(2) 161(3) 2_676
O4 H4B Cl2 0.78(3) 2.28(3) 3.060(2) 176(3) 2_676
O1 H1 Cl2 0.78(3) 2.26(3) 3.0201(17) 167(3) .
O2 H2 Cl2 0.73(3) 2.38(3) 3.0969(19) 170(3) 1_655
N1 H1A Cl1 0.77(2) 2.68(2) 3.3835(19) 151.3(19) 1_655

loop_
_geom_torsion_atom_site_label_1
_geom_torsion_atom_site_label_2
_geom_torsion_atom_site_label_3
_geom_torsion_atom_site_label_4
_geom_torsion
_geom_torsion_site_symmetry_1
_geom_torsion_site_symmetry_2
_geom_torsion_site_symmetry_3
_geom_torsion_site_symmetry_4
Co1 O1 C9 C8 37.7(2) . . . .
Co1 N1 C6 O3 -145.33(13) . . . .
Co1 N1 C6 C5 -25.6(2) . . . .
Co1 N1 C8 C10 -88.88(17) . . . .
Co1 N1 C8 C9 32.7(2) . . . .
Co1 N1 C8 C7 149.92(14) . . . .
Co1 N2 C5 C6 -3.5(2) . . . .
Co1 N2 C5 C4 177.03(17) . . . .
Co1 N2 C1 C2 -175.46(19) . . . .
N1 C8 C10 O2 174.94(17) . . . .
N1 C8 C9 O1 -45.5(2) . . . .
N1 C8 C7 O3 -24.6(2) . . . .
N2 C5 C6 O3 138.32(18) . . . .
N2 C5 C6 N1 19.8(3) . . . .
N2 C5 C4 C3 -1.7(4) . . . .
N2 C1 C2 C3 -0.6(4) . . . .
C5 N2 C1 C2 0.0(3) . . . .
C5 C4 C3 C2 1.1(4) . . . .
C6 O3 C7 C8 11.1(2) . . . .
C6 N1 C8 C10 150.20(17) . . . .
C6 N1 C8 C9 -88.21(19) . . . .
C6 N1 C8 C7 29.0(2) . . . .
C6 C5 C4 C3 178.8(2) . . . .
C8 N1 C6 O3 -23.5(2) . . . .
C8 N1 C6 C5 96.20(19) . . . .
C10 C8 C9 O1 74.1(2) . . . .
C10 C8 C7 O3 -141.78(19) . . . .
C1 N2 C5 C6 -179.33(19) . . . .
C1 N2 C5 C4 1.2(3) . . . .
C1 C2 C3 C4 0.0(4) . . . .
C9 C8 C10 O2 55.6(2) . . . .
C9 C8 C7 O3 90.7(2) . . . .
C7 O3 C6 N1 7.6(2) . . . .
C7 O3 C6 C5 -113.8(2) . . . .
C7 C8 C10 O2 -71.5(2) . . . .
C7 C8 C9 O1 -157.05(18) . . . .
C4 C5 C6 O3 -42.2(3) . . . .
C4 C5 C6 N1 -160.6(2) . . . .
